data_4512475
loop_
_publ_author_name
'Moushi, Eleni E.'
'Kourtellaris, Andreas'
'Spanopoulos, Ioannis'
'Manos, Manolis J.'
'Papaefstathiou, Giannis S.'
'Trikalitis, Pantelis N.'
'Tasiopoulos, Anastasios J.'

_publ_section_title
;
 A Microporous Co2+Metal Organic Framework with Single-Crystal to
 Single-Crystal Transformation Properties and High CO2Uptake
;
_journal_issue 1
_journal_name_full 'Crystal Growth &amp; Design'
_journal_page_first 185
_journal_paper_doi 10.1021/cg501141m
_journal_volume 15
_journal_year 2015
_chemical_formula_moiety 'C108 H72 Co9 N18 O42, 8(O)'
_chemical_formula_sum 'C108 H72 Co9 N18 O50'
_chemical_formula_weight 2952.21
_chemical_name_systematic
; 
 ? 
;
_space_group_IT_number 15
_symmetry_cell_setting monoclinic
_symmetry_space_group_name_Hall '-C 2yc'
_symmetry_space_group_name_H-M 'C 1 2/c 1'
_atom_sites_solution_hydrogens geom
_atom_sites_solution_primary direct
_atom_sites_solution_secondary difmap
_audit_creation_method SHELXL-97
_cell_angle_alpha 90.000
_cell_angle_beta 116.261(5)
_cell_angle_gamma 90.000
_cell_formula_units_Z 4
_cell_length_a 31.263(5)
_cell_length_b 25.383(5)
_cell_length_c 26.217(5)
_cell_measurement_reflns_used 8001
_cell_measurement_temperature 100(2)
_cell_measurement_theta_max 66.9867
_cell_measurement_theta_min 3.1499
_cell_volume 18657(6)
_computing_cell_refinement 'CrysAlis RED'
_computing_data_collection 'CrysAlis CCD'
_computing_data_reduction 'CrysAlis RED'
_computing_molecular_graphics
;
 DIAMOND (Brandenburg, 2006)
 MERCURY (Bruno et al. 2002)
;
_computing_publication_material 'WINGX (Farrugia, 1999)'
_computing_structure_refinement 'SHELXL-97 (Sheldrick, 1997)'
_computing_structure_solution 'SHELXL-97 (Sheldrick, 1997)'
_diffrn_ambient_temperature 100(2)
_diffrn_detector_area_resol_mean 10.4223
_diffrn_measured_fraction_theta_full 0.997
_diffrn_measured_fraction_theta_max 0.997
_diffrn_measurement_device_type 'SuperNova, Dual, Cu at zero, Atlas'
_diffrn_measurement_method '\w scans'
_diffrn_radiation_monochromator mirror
_diffrn_radiation_source 'SuperNova (Cu) X-ray Source'
_diffrn_radiation_type CuK\a
_diffrn_radiation_wavelength 1.54180
_diffrn_reflns_av_R_equivalents 0.0507
_diffrn_reflns_av_sigmaI/netI 0.0709
_diffrn_reflns_limit_h_max 15
_diffrn_reflns_limit_h_min -37
_diffrn_reflns_limit_k_max 30
_diffrn_reflns_limit_k_min -28
_diffrn_reflns_limit_l_max 31
_diffrn_reflns_limit_l_min -28
_diffrn_reflns_number 35569
_diffrn_reflns_theta_full 66.99
_diffrn_reflns_theta_max 66.99
_diffrn_reflns_theta_min 3.15
_exptl_absorpt_coefficient_mu 6.661
_exptl_absorpt_correction_T_max 1.00000
_exptl_absorpt_correction_T_min 0.54767
_exptl_absorpt_correction_type multi-scan
_exptl_absorpt_process_details 'Empirical absorption correction (CrysAlis RED, Oxford Diffraction)'
_exptl_crystal_colour Purple
_exptl_crystal_density_diffrn 1.051
_exptl_crystal_density_method 'not measured'
_exptl_crystal_description Polyhedral
_exptl_crystal_F_000 5956
_exptl_crystal_size_max 0.08
_exptl_crystal_size_mid 0.06
_exptl_crystal_size_min 0.04
_platon_squeeze_details
;
;
_refine_diff_density_max 1.253
_refine_diff_density_min -0.759
_refine_diff_density_rms 0.098
_refine_ls_extinction_method none
_refine_ls_goodness_of_fit_ref 0.938
_refine_ls_hydrogen_treatment constr
_refine_ls_matrix_type full
_refine_ls_number_parameters 834
_refine_ls_number_reflns 16587
_refine_ls_number_restraints 13
_refine_ls_restrained_S_all 0.942
_refine_ls_R_factor_all 0.0771
_refine_ls_R_factor_gt 0.0592
_refine_ls_shift/su_max 0.002
_refine_ls_shift/su_mean 0.000
_refine_ls_structure_factor_coef Fsqd
_refine_ls_weighting_details 'calc w=1/[\s^2^(Fo^2^)+(0.0992P)^2^+0.0000P] where P=(Fo^2^+2Fc^2^)/3'
_refine_ls_weighting_scheme calc
_refine_ls_wR_factor_gt 0.1501
_refine_ls_wR_factor_ref 0.1651
_reflns_number_gt 11608
_reflns_number_total 16587
_reflns_threshold_expression >2sigma(I)
_cod_data_source_file cg501141m_si_002.cif
_cod_data_source_block Co9MOF
_cod_depositor_comments
;
The following automatic conversions were performed:

'_symmetry_cell_setting' value 'Monoclinic' changed to 'monoclinic'
according to
/home/saulius/struct/COD-crude-data--automatic-downloads/rss-feeds/ACS/lib/dictionaries/cif_core.dic
dictionary named 'cif_core.dic' version 2.4.2 from 2011-04-26.

Automatic conversion script
Id: cif_fix_values 2935 2014-11-11 08:27:57Z andrius 

 Adding full bibliography for 4512475--4512477.cif.
;
_cod_original_sg_symbol_H-M ' C 2/c'
_cod_database_code 4512475

loop_
_symmetry_equiv_pos_as_xyz
'x, y, z'
'-x, y, -z+1/2'
'x+1/2, y+1/2, z'
'-x+1/2, y+1/2, -z+1/2'
'-x, -y, -z'
'x, -y, z-1/2'
'-x+1/2, -y+1/2, -z'
'x+1/2, -y+1/2, z-1/2'

loop_
_atom_site_label
_atom_site_type_symbol
_atom_site_fract_x
_atom_site_fract_y
_atom_site_fract_z
_atom_site_U_iso_or_equiv
_atom_site_adp_type
_atom_site_occupancy
_atom_site_symmetry_multiplicity
_atom_site_calc_flag
_atom_site_refinement_flags
Co1 Co 0.067392(17) 0.23968(2) 0.02770(2) 0.01393(13) Uani 1 1 d U
Co2 Co -0.060997(17) 0.24199(2) -0.03584(2) 0.01397(13) Uani 1 1 d .
Co3 Co -0.280934(18) 0.00639(2) -0.06338(2) 0.01425(13) Uani 1 1 d .
Co4 Co 0.200530(18) 0.49697(2) 0.29190(2) 0.01497(13) Uani 1 1 d U
Co5 Co 0.0000 0.00634(3) 0.2500 0.01343(16) Uani 1 2 d S
O1 O 0.00399(8) 0.28477(10) -0.00289(10) 0.0236(5) Uani 1 1 d .
O2 O -0.03708(8) 0.19901(10) 0.03861(10) 0.0199(5) Uani 1 1 d .
O3 O 0.04103(8) 0.18433(10) 0.06559(10) 0.0208(5) Uani 1 1 d .
O4 O -0.03624(8) 0.18536(10) -0.07373(10) 0.0205(5) Uani 1 1 d .
O5 O 0.04144(8) 0.19855(9) -0.04840(9) 0.0186(5) Uani 1 1 d .
O6 O -0.08662(9) 0.28800(10) -0.10930(10) 0.0250(6) Uani 1 1 d .
O7 O -0.02330(12) 0.33880(19) -0.0917(2) 0.0953(18) Uani 1 1 d U
O8 O 0.09506(9) 0.28405(10) 0.10257(10) 0.0251(6) Uani 1 1 d .
O9 O 0.03115(12) 0.3260(2) 0.0945(2) 0.112(2) Uani 1 1 d .
O10 O -0.24714(11) 0.06900(13) -0.07855(11) 0.0433(8) Uani 1 1 d .
O11 O -0.24899(9) 0.05985(10) -0.16431(10) 0.0246(6) Uani 1 1 d .
O12 O -0.17795(9) 0.44063(12) 0.04532(11) 0.0337(7) Uani 1 1 d .
O13 O -0.12396(10) 0.41754(12) 0.13237(11) 0.0352(7) Uani 1 1 d .
O14 O 0.12682(9) 0.42639(11) -0.13269(11) 0.0315(6) Uani 1 1 d .
O15 O 0.18342(10) 0.44583(12) -0.04535(11) 0.0377(7) Uani 1 1 d .
O16 O 0.07399(8) 0.00748(9) 0.29928(10) 0.0197(5) Uani 1 1 d .
O17 O 0.12887(9) 0.00073(11) 0.26712(11) 0.0320(7) Uani 1 1 d .
O18 O -0.23944(11) -0.04795(15) -0.07514(11) 0.0513(10) Uani 1 1 d .
O19 O 0.16701(8) 0.49476(9) 0.34596(9) 0.0171(5) Uani 1 1 d U
O20 O 0.23322(10) 0.49773(11) 0.23671(11) 0.0300(6) Uani 1 1 d .
O21 O 0.24678(9) 0.55773(10) 0.33518(10) 0.0253(6) Uani 1 1 d .
O22 O 0.19342(16) 0.5342(3) 0.12883(17) 0.111(2) Uani 1 1 d .
O23 O 0.31930(13) 0.54581(18) 0.27794(18) 0.0733(12) Uani 1 1 d .
O24 O 0.97624(13) 0.4400(2) 0.1915(2) 0.0821(14) Uani 1 1 d .
O25 O 0.02579(13) 0.45064(19) 0.80793(19) 0.0743(12) Uani 1 1 d .
N1 N 0.00322(10) 0.06762(12) 0.19375(11) 0.0177(6) Uani 1 1 d .
N2 N -0.00125(10) 0.05655(12) -0.19393(12) 0.0190(6) Uani 1 1 d .
N3 N -0.15303(11) 0.44037(14) -0.24268(13) 0.0293(7) Uani 1 1 d .
N4 N 0.15725(11) 0.43205(14) 0.24307(14) 0.0288(7) Uani 1 1 d .
N5 N -0.12521(10) 0.19765(11) -0.06795(12) 0.0187(6) Uani 1 1 d .
N6 N -0.09003(10) 0.29792(12) 0.00271(12) 0.0202(6) Uani 1 1 d .
N7 N 0.09826(10) 0.29534(12) -0.00867(12) 0.0201(6) Uani 1 1 d .
N8 N -0.22760(10) 0.00910(12) 0.02297(12) 0.0217(6) Uani 1 1 d .
N9 N 0.12973(10) 0.19312(12) 0.05947(12) 0.0193(6) Uani 1 1 d .
C1 C -0.03318(13) 0.09977(15) 0.16704(16) 0.0242(8) Uani 1 1 d .
H1 H -0.0588 0.0978 0.1759 0.029 Uiso 1 1 calc R
C2 C -0.03555(13) 0.13634(15) 0.12650(15) 0.0250(8) Uani 1 1 d .
H2 H -0.0621 0.1579 0.1086 0.030 Uiso 1 1 calc R
C3 C 0.00313(12) 0.13987(14) 0.11338(14) 0.0187(7) Uani 1 1 d .
C4 C 0.04180(12) 0.10751(15) 0.14228(15) 0.0235(8) Uani 1 1 d .
H4 H 0.0685 0.1095 0.1353 0.028 Uiso 1 1 calc R
C5 C 0.04064(12) 0.07206(15) 0.18176(15) 0.0237(8) Uani 1 1 d .
H5 H 0.0669 0.0504 0.2008 0.028 Uiso 1 1 calc R
C6 C 0.00250(12) 0.17794(13) 0.06878(14) 0.0184(7) Uani 1 1 d .
C7 C -0.03845(12) 0.06451(15) -0.18260(15) 0.0241(8) Uani 1 1 d .
H7 H -0.0651 0.0430 -0.2000 0.029 Uiso 1 1 calc R
C8 C -0.03882(13) 0.10382(15) -0.14573(15) 0.0240(8) Uani 1 1 d .
H8 H -0.0656 0.1087 -0.1395 0.029 Uiso 1 1 calc R
C9 C 0.00057(12) 0.13529(14) -0.11864(15) 0.0212(7) Uani 1 1 d .
C10 C 0.03924(13) 0.12734(15) -0.13047(15) 0.0236(8) Uani 1 1 d .
H10 H 0.0665 0.1479 -0.1131 0.028 Uiso 1 1 calc R
C11 C 0.03632(12) 0.08809(15) -0.16873(15) 0.0228(8) Uani 1 1 d .
H11 H 0.0620 0.0836 -0.1772 0.027 Uiso 1 1 calc R
C12 C 0.00202(12) 0.17710(14) -0.07634(14) 0.0179(7) Uani 1 1 d .
C13 C -0.10576(15) 0.4380(2) -0.2252(2) 0.0442(12) Uani 1 1 d .
H13 H -0.0918 0.4623 -0.2399 0.053 Uiso 1 1 calc R
C14 C -0.07712(16) 0.4016(2) -0.1869(2) 0.0535(15) Uani 1 1 d .
H14 H -0.0443 0.4025 -0.1748 0.064 Uiso 1 1 calc R
C15 C -0.09653(14) 0.36351(19) -0.16614(19) 0.0373(10) Uani 1 1 d .
C16 C -0.14610(14) 0.36221(18) -0.18821(18) 0.0355(10) Uani 1 1 d .
H16 H -0.1611 0.3355 -0.1779 0.043 Uiso 1 1 calc R
C17 C -0.17248(14) 0.40118(17) -0.22559(17) 0.0323(9) Uani 1 1 d .
H17 H -0.2055 0.4002 -0.2397 0.039 Uiso 1 1 calc R
C18 C -0.06636(15) 0.3267(2) -0.1191(2) 0.0485(14) Uani 1 1 d .
C19 C 0.17789(14) 0.39633(18) 0.22260(18) 0.0361(10) Uani 1 1 d .
H19 H 0.2108 0.3979 0.2354 0.043 Uiso 1 1 calc R
C20 C 0.15302(14) 0.35805(18) 0.18420(19) 0.0379(10) Uani 1 1 d .
H20 H 0.1688 0.3341 0.1716 0.046 Uiso 1 1 calc R
C21 C 0.10388(15) 0.3554(2) 0.1643(2) 0.0418(11) Uani 1 1 d .
C22 C 0.08306(15) 0.3887(2) 0.1884(2) 0.0457(12) Uani 1 1 d .
H22 H 0.0507 0.3861 0.1786 0.055 Uiso 1 1 calc R
C23 C 0.11031(14) 0.42549(19) 0.22680(19) 0.0390(11) Uani 1 1 d .
H23 H 0.0956 0.4474 0.2427 0.047 Uiso 1 1 calc R
C24 C 0.07412(14) 0.3181(2) 0.1159(2) 0.0480(13) Uani 1 1 d .
C25 C -0.14493(12) 0.17792(15) -0.12060(15) 0.0221(7) Uani 1 1 d .
H25 H -0.1342 0.1899 -0.1464 0.027 Uiso 1 1 calc R
C26 C -0.18055(12) 0.14052(15) -0.13834(15) 0.0231(8) Uani 1 1 d .
H26 H -0.1933 0.1274 -0.1752 0.028 Uiso 1 1 calc R
C27 C -0.19708(12) 0.12288(15) -0.10035(14) 0.0207(7) Uani 1 1 d .
C28 C -0.17769(13) 0.14436(16) -0.04628(15) 0.0262(8) Uani 1 1 d .
H28 H -0.1885 0.1337 -0.0200 0.031 Uiso 1 1 calc R
C29 C -0.14237(12) 0.18151(16) -0.03185(15) 0.0240(8) Uani 1 1 d .
H29 H -0.1298 0.1961 0.0044 0.029 Uiso 1 1 calc R
C30 C -0.23446(12) 0.07972(15) -0.11589(14) 0.0218(7) Uani 1 1 d .
C31 C -0.07203(14) 0.30227(17) 0.05958(16) 0.0316(9) Uani 1 1 d .
H31 H -0.0476 0.2797 0.0824 0.038 Uiso 1 1 calc R
C32 C -0.08847(15) 0.33895(17) 0.08507(16) 0.0341(9) Uani 1 1 d .
H32 H -0.0751 0.3410 0.1245 0.041 Uiso 1 1 calc R
C33 C -0.12469(13) 0.37275(16) 0.05228(16) 0.0271(8) Uani 1 1 d .
C34 C -0.14410(15) 0.36810(18) -0.00594(17) 0.0354(10) Uani 1 1 d .
H34 H -0.1690 0.3898 -0.0295 0.043 Uiso 1 1 calc R
C35 C -0.12536(14) 0.32999(18) -0.02858(17) 0.0339(10) Uani 1 1 d .
H35 H -0.1384 0.3269 -0.0679 0.041 Uiso 1 1 calc R
C36 C -0.14358(13) 0.41381(17) 0.07946(15) 0.0282(8) Uani 1 1 d .
C37 C 0.07816(13) 0.30469(16) -0.06486(15) 0.0267(8) Uani 1 1 d .
H37 H 0.0527 0.2838 -0.0885 0.032 Uiso 1 1 calc R
C38 C 0.09363(14) 0.34397(16) -0.08908(16) 0.0301(9) Uani 1 1 d .
H38 H 0.0786 0.3494 -0.1282 0.036 Uiso 1 1 calc R
C39 C 0.13153(13) 0.37497(15) -0.05482(16) 0.0251(8) Uani 1 1 d .
C40 C 0.15311(15) 0.36467(18) 0.00289(17) 0.0368(10) Uani 1 1 d .
H40 H 0.1793 0.3843 0.0273 0.044 Uiso 1 1 calc R
C41 C 0.13536(14) 0.32493(17) 0.02386(16) 0.0321(9) Uani 1 1 d .
H41 H 0.1501 0.3185 0.0628 0.039 Uiso 1 1 calc R
C42 C 0.14913(14) 0.41937(16) -0.07951(16) 0.0272(8) Uani 1 1 d .
C43 C 0.18139(13) 0.00840(16) 0.46629(15) 0.0272(9) Uani 1 1 d .
H43 H 0.1738 0.0082 0.4968 0.033 Uiso 1 1 calc R
C44 C 0.14471(12) 0.00793(16) 0.41176(16) 0.0262(8) Uani 1 1 d .
H44 H 0.1131 0.0072 0.4059 0.031 Uiso 1 1 calc R
C45 C 0.15539(13) 0.00849(15) 0.36629(15) 0.0223(8) Uani 1 1 d .
C46 C 0.20258(13) 0.01033(16) 0.37684(15) 0.0277(9) Uani 1 1 d .
H46 H 0.2110 0.0112 0.3470 0.033 Uiso 1 1 calc R
C47 C 0.23757(13) 0.01086(16) 0.43318(15) 0.0253(8) Uani 1 1 d .
H47 H 0.2694 0.0125 0.4401 0.030 Uiso 1 1 calc R
C48 C 0.11616(12) 0.00552(14) 0.30521(14) 0.0199(7) Uani 1 1 d .
C49 C 0.14534(12) 0.17204(15) 0.02401(15) 0.0233(8) Uani 1 1 d .
H49 H 0.1328 0.1845 -0.0132 0.028 Uiso 1 1 calc R
C50 C 0.17908(12) 0.13277(16) 0.04016(15) 0.0259(8) Uani 1 1 d .
H50 H 0.1886 0.1186 0.0141 0.031 Uiso 1 1 calc R
C51 C 0.19874(12) 0.11448(14) 0.09587(14) 0.0195(7) Uani 1 1 d .
C52 C 0.18411(13) 0.13860(16) 0.13335(15) 0.0266(8) Uani 1 1 d .
H52 H 0.1975 0.1287 0.1714 0.032 Uiso 1 1 calc R
C53 C 0.15016(13) 0.17658(16) 0.11372(15) 0.0259(8) Uani 1 1 d .
H53 H 0.1405 0.1920 0.1391 0.031 Uiso 1 1 calc R
C54 C 0.23389(12) 0.06964(15) 0.11394(15) 0.0233(8) Uani 1 1 d .

loop_
_atom_site_aniso_label
_atom_site_aniso_U_11
_atom_site_aniso_U_22
_atom_site_aniso_U_33
_atom_site_aniso_U_23
_atom_site_aniso_U_13
_atom_site_aniso_U_12
Co1 0.0149(3) 0.0133(3) 0.0126(3) 0.0001(2) 0.0052(2) -0.0013(2)
Co2 0.0145(3) 0.0133(3) 0.0135(2) 0.0010(2) 0.0056(2) 0.0001(2)
Co3 0.0139(3) 0.0167(3) 0.0121(3) -0.0005(2) 0.0057(2) -0.0014(2)
Co4 0.0162(3) 0.0167(3) 0.0108(2) -0.0003(2) 0.0050(2) 0.0011(2)
Co5 0.0146(4) 0.0170(4) 0.0086(3) 0.000 0.0051(3) 0.000
O1 0.0156(11) 0.0203(13) 0.0353(14) -0.0008(11) 0.0115(11) -0.0040(10)
O2 0.0201(12) 0.0199(13) 0.0196(12) 0.0071(10) 0.0086(11) 0.0045(10)
O3 0.0202(12) 0.0227(13) 0.0209(12) 0.0081(10) 0.0104(11) 0.0019(10)
O4 0.0194(12) 0.0192(12) 0.0227(12) -0.0043(10) 0.0090(11) 0.0000(10)
O5 0.0191(12) 0.0205(12) 0.0167(11) -0.0055(10) 0.0084(10) -0.0034(10)
O6 0.0315(14) 0.0245(14) 0.0201(12) 0.0081(11) 0.0125(12) 0.0055(11)
O7 0.0327(19) 0.107(4) 0.132(4) 0.100(3) 0.023(2) 0.013(2)
O8 0.0297(14) 0.0262(14) 0.0192(12) -0.0067(11) 0.0105(11) -0.0068(11)
O9 0.0279(19) 0.147(5) 0.143(4) -0.124(4) 0.022(2) -0.011(2)
O10 0.0504(18) 0.061(2) 0.0181(13) -0.0063(14) 0.0151(14) -0.0396(17)
O11 0.0252(13) 0.0249(14) 0.0230(13) -0.0083(11) 0.0098(11) -0.0111(11)
O12 0.0321(15) 0.0441(18) 0.0195(13) -0.0036(12) 0.0065(12) 0.0188(13)
O13 0.0379(16) 0.0412(17) 0.0206(14) -0.0032(12) 0.0076(13) 0.0168(14)
O14 0.0334(15) 0.0342(16) 0.0197(13) 0.0030(11) 0.0052(12) -0.0181(13)
O15 0.0457(17) 0.0407(18) 0.0198(13) 0.0014(12) 0.0082(13) -0.0270(15)
O16 0.0177(12) 0.0250(13) 0.0149(11) -0.0016(10) 0.0058(10) 0.0004(10)
O17 0.0227(13) 0.057(2) 0.0155(12) -0.0006(12) 0.0073(11) 0.0012(13)
O18 0.056(2) 0.072(2) 0.0182(14) -0.0017(15) 0.0098(14) 0.0454(19)
O19 0.0193(12) 0.0207(12) 0.0123(11) 0.0008(9) 0.0080(10) 0.0031(10)
O20 0.0313(14) 0.0448(18) 0.0213(13) 0.0002(12) 0.0183(12) 0.0033(12)
O21 0.0296(13) 0.0257(14) 0.0218(13) -0.0049(11) 0.0123(12) -0.0110(11)
O22 0.091(3) 0.209(6) 0.043(2) 0.041(3) 0.040(2) 0.070(4)
O23 0.065(2) 0.088(3) 0.079(3) -0.029(3) 0.042(2) -0.008(2)
O24 0.048(2) 0.094(4) 0.081(3) -0.014(3) 0.008(2) 0.009(2)
O25 0.043(2) 0.086(3) 0.077(3) 0.018(3) 0.011(2) -0.006(2)
N1 0.0216(14) 0.0203(15) 0.0140(13) 0.0016(11) 0.0103(12) -0.0020(12)
N2 0.0178(14) 0.0241(16) 0.0164(14) -0.0021(12) 0.0088(12) 0.0017(12)
N3 0.0279(17) 0.0338(19) 0.0235(16) 0.0122(14) 0.0090(14) 0.0073(15)
N4 0.0207(15) 0.0364(19) 0.0266(16) -0.0156(15) 0.0080(14) -0.0042(14)
N5 0.0184(14) 0.0169(14) 0.0228(15) -0.0020(12) 0.0110(13) -0.0048(12)
N6 0.0199(14) 0.0201(15) 0.0198(14) -0.0025(12) 0.0082(13) -0.0015(12)
N7 0.0167(14) 0.0192(15) 0.0227(15) 0.0016(12) 0.0071(13) -0.0021(12)
N8 0.0157(14) 0.0302(17) 0.0167(14) -0.0018(13) 0.0050(12) 0.0015(13)
N9 0.0199(14) 0.0182(15) 0.0172(14) 0.0003(12) 0.0058(13) 0.0009(12)
C1 0.0265(19) 0.0229(19) 0.0282(19) 0.0057(16) 0.0168(17) 0.0020(15)
C2 0.0259(19) 0.0252(19) 0.0266(19) 0.0110(16) 0.0140(17) 0.0080(16)
C3 0.0217(17) 0.0216(18) 0.0151(16) -0.0020(14) 0.0103(15) -0.0029(14)
C4 0.0198(17) 0.027(2) 0.0257(18) 0.0086(16) 0.0123(16) 0.0010(15)
C5 0.0213(18) 0.025(2) 0.0234(18) 0.0105(15) 0.0085(16) 0.0108(15)
C6 0.0223(18) 0.0154(17) 0.0173(16) 0.0001(14) 0.0086(15) -0.0033(14)
C7 0.0185(17) 0.028(2) 0.0233(18) -0.0068(16) 0.0068(16) -0.0025(15)
C8 0.0216(18) 0.028(2) 0.0258(18) -0.0092(16) 0.0140(16) -0.0010(15)
C9 0.0235(18) 0.0204(18) 0.0206(17) 0.0016(15) 0.0107(15) 0.0048(15)
C10 0.0223(18) 0.030(2) 0.0215(18) -0.0089(15) 0.0124(16) -0.0077(16)
C11 0.0196(17) 0.0263(19) 0.0273(19) -0.0073(16) 0.0148(16) -0.0070(15)
C12 0.0190(17) 0.0188(17) 0.0159(16) -0.0004(14) 0.0078(15) 0.0002(14)
C13 0.036(2) 0.053(3) 0.049(3) 0.027(2) 0.024(2) 0.014(2)
C14 0.029(2) 0.075(4) 0.063(3) 0.045(3) 0.026(2) 0.023(2)
C15 0.029(2) 0.044(3) 0.041(2) 0.024(2) 0.018(2) 0.0117(20)
C16 0.033(2) 0.036(2) 0.034(2) 0.0161(19) 0.0114(19) 0.0115(19)
C17 0.026(2) 0.036(2) 0.031(2) 0.0119(18) 0.0089(18) 0.0016(18)
C18 0.026(2) 0.063(3) 0.061(3) 0.043(3) 0.023(2) 0.020(2)
C19 0.025(2) 0.042(3) 0.039(2) -0.018(2) 0.0134(19) -0.0033(19)
C20 0.030(2) 0.042(3) 0.046(3) -0.020(2) 0.020(2) -0.0049(19)
C21 0.033(2) 0.049(3) 0.047(3) -0.027(2) 0.021(2) -0.007(2)
C22 0.026(2) 0.057(3) 0.057(3) -0.023(3) 0.020(2) -0.011(2)
C23 0.029(2) 0.044(3) 0.044(3) -0.022(2) 0.016(2) -0.0064(19)
C24 0.022(2) 0.066(3) 0.059(3) -0.035(3) 0.021(2) -0.011(2)
C25 0.0203(18) 0.028(2) 0.0186(17) -0.0016(15) 0.0089(15) -0.0045(15)
C26 0.0258(18) 0.0231(19) 0.0179(17) 0.0005(15) 0.0074(16) -0.0023(16)
C27 0.0195(17) 0.0237(19) 0.0166(16) 0.0038(14) 0.0059(15) 0.0012(15)
C28 0.0266(19) 0.034(2) 0.0238(19) -0.0056(16) 0.0159(17) -0.0099(17)
C29 0.0183(17) 0.033(2) 0.0228(18) -0.0038(16) 0.0109(16) -0.0073(16)
C30 0.0175(17) 0.0240(19) 0.0176(17) 0.0039(15) 0.0021(15) -0.0026(15)
C31 0.032(2) 0.035(2) 0.0205(19) -0.0007(17) 0.0049(18) 0.0134(18)
C32 0.041(2) 0.037(2) 0.0186(18) -0.0063(17) 0.0075(18) 0.0126(19)
C33 0.0273(19) 0.027(2) 0.0264(19) -0.0064(16) 0.0119(17) 0.0051(16)
C34 0.035(2) 0.040(2) 0.025(2) 0.0035(18) 0.0077(19) 0.021(2)
C35 0.034(2) 0.045(3) 0.0219(19) 0.0027(18) 0.0108(18) 0.020(2)
C36 0.028(2) 0.034(2) 0.0195(18) -0.0050(16) 0.0079(17) 0.0069(17)
C37 0.0262(19) 0.027(2) 0.0206(18) 0.0048(15) 0.0046(16) -0.0073(16)
C38 0.036(2) 0.031(2) 0.0208(18) 0.0023(16) 0.0108(17) -0.0058(18)
C39 0.0298(19) 0.0218(19) 0.0244(19) 0.0027(15) 0.0127(17) -0.0067(16)
C40 0.038(2) 0.040(2) 0.025(2) -0.0037(18) 0.0078(19) -0.024(2)
C41 0.031(2) 0.041(2) 0.0185(18) 0.0019(17) 0.0053(17) -0.0158(19)
C42 0.033(2) 0.028(2) 0.0223(19) -0.0005(16) 0.0142(18) -0.0109(17)
C43 0.0231(19) 0.045(2) 0.0161(17) 0.0014(16) 0.0106(16) 0.0043(17)
C44 0.0131(16) 0.044(2) 0.0219(19) 0.0026(17) 0.0082(15) 0.0046(16)
C45 0.0193(17) 0.030(2) 0.0149(17) 0.0011(15) 0.0046(15) 0.0006(15)
C46 0.0215(18) 0.046(2) 0.0144(17) 0.0025(16) 0.0071(15) 0.0010(17)
C47 0.0188(17) 0.040(2) 0.0178(17) 0.0001(16) 0.0083(15) -0.0008(16)
C48 0.0192(17) 0.0236(19) 0.0150(17) 0.0009(14) 0.0059(15) 0.0015(14)
C49 0.0220(18) 0.028(2) 0.0214(18) 0.0055(15) 0.0113(16) 0.0035(15)
C50 0.0234(18) 0.035(2) 0.0203(18) -0.0002(16) 0.0105(16) 0.0052(17)
C51 0.0187(17) 0.0239(18) 0.0155(16) -0.0038(14) 0.0072(15) -0.0016(15)
C52 0.030(2) 0.029(2) 0.0185(18) -0.0006(16) 0.0085(17) 0.0022(17)
C53 0.0273(19) 0.032(2) 0.0172(17) -0.0021(16) 0.0085(16) 0.0051(17)
C54 0.0203(18) 0.028(2) 0.0163(17) -0.0035(15) 0.0031(15) -0.0001(15)

loop_
_atom_type_symbol
_atom_type_description
_atom_type_scat_dispersion_real
_atom_type_scat_dispersion_imag
_atom_type_scat_source
C C 0.0181 0.0091 'International Tables Vol C Tables 4.2.6.8 and 6.1.1.4'
H H 0.0000 0.0000 'International Tables Vol C Tables 4.2.6.8 and 6.1.1.4'
N N 0.0311 0.0180 'International Tables Vol C Tables 4.2.6.8 and 6.1.1.4'
O O 0.0492 0.0322 'International Tables Vol C Tables 4.2.6.8 and 6.1.1.4'
Co Co -2.3653 3.6143 'International Tables Vol C Tables 4.2.6.8 and 6.1.1.4'

loop_
_geom_angle_atom_site_label_1
_geom_angle_atom_site_label_2
_geom_angle_atom_site_label_3
_geom_angle
_geom_angle_site_symmetry_1
_geom_angle_site_symmetry_3
O5 Co1 O3 92.88(10) . .
O5 Co1 O8 176.99(10) . .
O3 Co1 O8 90.13(10) . .
O5 Co1 N9 89.86(10) . .
O3 Co1 N9 85.72(10) . .
O8 Co1 N9 90.28(11) . .
O5 Co1 O1 90.31(9) . .
O3 Co1 O1 92.50(9) . .
O8 Co1 O1 89.64(10) . .
N9 Co1 O1 178.22(10) . .
O5 Co1 N7 88.02(10) . .
O3 Co1 N7 177.04(10) . .
O8 Co1 N7 88.97(11) . .
N9 Co1 N7 91.46(11) . .
O1 Co1 N7 90.32(10) . .
O2 Co2 O4 91.76(10) . .
O2 Co2 O6 177.20(10) . .
O4 Co2 O6 91.03(10) . .
O2 Co2 O1 90.26(10) . .
O4 Co2 O1 93.23(9) . .
O6 Co2 O1 89.81(10) . .
O2 Co2 N5 88.75(10) . .
O4 Co2 N5 86.03(10) . .
O6 Co2 N5 91.21(11) . .
O1 Co2 N5 178.75(11) . .
O2 Co2 N6 87.50(10) . .
O4 Co2 N6 176.79(10) . .
O6 Co2 N6 89.70(11) . .
O1 Co2 N6 89.89(10) . .
N5 Co2 N6 90.84(11) . .
O18 Co3 O10 94.56(16) . .
O18 Co3 O12 175.57(12) . 7_455
O10 Co3 O12 88.05(14) . 7_455
O18 Co3 O15 88.55(15) . 3_445
O10 Co3 O15 176.63(13) . 3_445
O12 Co3 O15 88.77(14) 7_455 3_445
O18 Co3 N8 86.01(11) . .
O10 Co3 N8 87.30(11) . .
O12 Co3 N8 90.54(11) 7_455 .
O15 Co3 N8 91.63(11) 3_445 .
O18 Co3 O19 92.53(10) . 8_455
O10 Co3 O19 89.95(10) . 8_455
O12 Co3 O19 91.05(9) 7_455 8_455
O15 Co3 O19 91.21(9) 3_445 8_455
N8 Co3 O19 176.77(10) . 8_455
O11 Co4 O21 92.23(11) 8_556 .
O11 Co4 O19 95.31(9) 8_556 .
O21 Co4 O19 94.92(9) . .
O11 Co4 O20 84.55(10) 8_556 .
O21 Co4 O20 86.36(10) . .
O19 Co4 O20 178.73(11) . .
O11 Co4 N4 85.46(12) 8_556 .
O21 Co4 N4 174.18(11) . .
O19 Co4 N4 90.62(10) . .
O20 Co4 N4 88.10(11) . .
O11 Co4 N3 173.78(11) 8_556 5_565
O21 Co4 N3 84.74(12) . 5_565
O19 Co4 N3 90.37(10) . 5_565
O20 Co4 N3 89.83(11) . 5_565
N4 Co4 N3 97.04(14) . 5_565
O16 Co5 O16 178.41(14) 2 .
O16 Co5 N1 92.22(10) 2 2
O16 Co5 N1 86.65(10) . 2
O16 Co5 N1 86.65(10) 2 .
O16 Co5 N1 92.21(10) . .
N1 Co5 N1 88.75(15) 2 .
O16 Co5 N2 94.68(10) 2 6_556
O16 Co5 N2 86.48(10) . 6_556
N1 Co5 N2 92.66(11) 2 6_556
N1 Co5 N2 178.02(10) . 6_556
O16 Co5 N2 86.48(10) 2 5
O16 Co5 N2 94.68(10) . 5
N1 Co5 N2 178.02(10) 2 5
N1 Co5 N2 92.65(11) . 5
N2 Co5 N2 85.97(15) 6_556 5
Co1 O1 Co2 116.45(12) . .
C6 O2 Co2 131.6(2) . .
C6 O3 Co1 135.3(2) . .
C12 O4 Co2 135.3(2) . .
C12 O5 Co1 130.5(2) . .
C18 O6 Co2 127.2(3) . .
C24 O8 Co1 126.7(3) . .
C30 O10 Co3 134.4(3) . .
C30 O11 Co4 133.6(2) . 8_455
C36 O12 Co3 128.1(2) . 7_455
C42 O15 Co3 127.9(2) . 3
C48 O16 Co5 152.6(2) . .
C54 O18 Co3 140.2(3) 5 .
Co4 O19 Co3 112.08(10) . 8_556
C54 O21 Co4 131.5(2) 4 .
C1 N1 C5 117.3(3) . .
C1 N1 Co5 120.9(2) . .
C5 N1 Co5 121.6(2) . .
C11 N2 C7 117.5(3) . .
C11 N2 Co5 120.0(2) . 5
C7 N2 Co5 122.5(2) . 5
C13 N3 C17 116.5(4) . .
C13 N3 Co4 126.6(3) . 5_565
C17 N3 Co4 116.8(3) . 5_565
C23 N4 C19 115.8(3) . .
C23 N4 Co4 126.3(3) . .
C19 N4 Co4 117.6(2) . .
C25 N5 C29 118.0(3) . .
C25 N5 Co2 122.1(2) . .
C29 N5 Co2 119.0(2) . .
C35 N6 C31 117.5(3) . .
C35 N6 Co2 121.4(2) . .
C31 N6 Co2 121.1(2) . .
C41 N7 C37 117.2(3) . .
C41 N7 Co1 121.4(2) . .
C37 N7 Co1 121.1(2) . .
C47 N8 C43 117.7(3) 2 2
C47 N8 Co3 123.4(2) 2 .
C43 N8 Co3 118.9(2) 2 .
C49 N9 C53 117.5(3) . .
C49 N9 Co1 120.5(2) . .
C53 N9 Co1 121.1(2) . .
N1 C1 C2 124.1(3) . .
N1 C1 H1 118.0 . .
C2 C1 H1 118.0 . .
C1 C2 C3 118.2(3) . .
C1 C2 H2 120.9 . .
C3 C2 H2 120.9 . .
C4 C3 C2 118.0(3) . .
C4 C3 C6 121.0(3) . .
C2 C3 C6 121.0(3) . .
C3 C4 C5 119.5(3) . .
C3 C4 H4 120.3 . .
C5 C4 H4 120.3 . .
N1 C5 C4 122.9(3) . .
N1 C5 H5 118.5 . .
C4 C5 H5 118.5 . .
O3 C6 O2 127.6(3) . .
O3 C6 C3 116.8(3) . .
O2 C6 C3 115.6(3) . .
N2 C7 C8 122.5(3) . .
N2 C7 H7 118.7 . .
C8 C7 H7 118.7 . .
C9 C8 C7 119.7(3) . .
C9 C8 H8 120.2 . .
C7 C8 H8 120.2 . .
C8 C9 C10 118.0(3) . .
C8 C9 C12 120.9(3) . .
C10 C9 C12 121.1(3) . .
C11 C10 C9 118.7(3) . .
C11 C10 H10 120.7 . .
C9 C10 H10 120.7 . .
N2 C11 C10 123.5(3) . .
N2 C11 H11 118.2 . .
C10 C11 H11 118.2 . .
O4 C12 O5 128.2(3) . .
O4 C12 C9 116.0(3) . .
O5 C12 C9 115.8(3) . .
N3 C13 C14 123.0(4) . .
N3 C13 H13 118.5 . .
C14 C13 H13 118.5 . .
C13 C14 C15 120.4(4) . .
C13 C14 H14 119.8 . .
C15 C14 H14 119.8 . .
C14 C15 C16 117.2(4) . .
C14 C15 C18 122.4(4) . .
C16 C15 C18 120.3(4) . .
C17 C16 C15 118.9(4) . .
C17 C16 H16 120.6 . .
C15 C16 H16 120.6 . .
N3 C17 C16 123.5(4) . .
N3 C17 H17 118.3 . .
C16 C17 H17 118.3 . .
O7 C18 O6 126.0(4) . .
O7 C18 C15 116.3(4) . .
O6 C18 C15 117.7(4) . .
N4 C19 C20 123.5(4) . .
N4 C19 H19 118.2 . .
C20 C19 H19 118.2 . .
C19 C20 C21 119.0(4) . .
C19 C20 H20 120.5 . .
C21 C20 H20 120.5 . .
C22 C21 C20 117.8(4) . .
C22 C21 C24 121.6(4) . .
C20 C21 C24 120.6(4) . .
C23 C22 C21 119.4(4) . .
C23 C22 H22 120.3 . .
C21 C22 H22 120.3 . .
N4 C23 C22 123.9(4) . .
N4 C23 H23 118.0 . .
C22 C23 H23 118.0 . .
O9 C24 O8 127.1(4) . .
O9 C24 C21 115.0(4) . .
O8 C24 C21 118.0(4) . .
N5 C25 C26 122.8(3) . .
N5 C25 H25 118.6 . .
C26 C25 H25 118.6 . .
C25 C26 C27 118.9(3) . .
C25 C26 H26 120.6 . .
C27 C26 H26 120.6 . .
C28 C27 C26 118.4(3) . .
C28 C27 C30 119.7(3) . .
C26 C27 C30 121.9(3) . .
C29 C28 C27 119.2(3) . .
C29 C28 H28 120.4 . .
C27 C28 H28 120.4 . .
N5 C29 C28 122.6(3) . .
N5 C29 H29 118.7 . .
C28 C29 H29 118.7 . .
O10 C30 O11 127.9(3) . .
O10 C30 C27 115.1(3) . .
O11 C30 C27 117.0(3) . .
N6 C31 C32 122.2(4) . .
N6 C31 H31 118.9 . .
C32 C31 H31 118.9 . .
C31 C32 C33 120.0(4) . .
C31 C32 H32 120.0 . .
C33 C32 H32 120.0 . .
C34 C33 C32 118.5(4) . .
C34 C33 C36 120.4(4) . .
C32 C33 C36 121.1(3) . .
C33 C34 C35 118.0(4) . .
C33 C34 H34 121.0 . .
C35 C34 H34 121.0 . .
N6 C35 C34 123.8(4) . .
N6 C35 H35 118.1 . .
C34 C35 H35 118.1 . .
O13 C36 O12 126.7(4) . .
O13 C36 C33 118.1(3) . .
O12 C36 C33 115.2(3) . .
N7 C37 C38 122.9(3) . .
N7 C37 H37 118.5 . .
C38 C37 H37 118.5 . .
C39 C38 C37 119.3(4) . .
C39 C38 H38 120.3 . .
C37 C38 H38 120.3 . .
C38 C39 C40 118.0(3) . .
C38 C39 C42 121.1(3) . .
C40 C39 C42 120.9(3) . .
C41 C40 C39 119.2(4) . .
C41 C40 H40 120.4 . .
C39 C40 H40 120.4 . .
N7 C41 C40 123.3(4) . .
N7 C41 H41 118.3 . .
C40 C41 H41 118.3 . .
O15 C42 O14 126.5(3) . .
O15 C42 C39 116.9(3) . .
O14 C42 C39 116.5(3) . .
N8 C43 C44 122.7(3) 2 .
N8 C43 H43 118.7 2 .
C44 C43 H43 118.7 . .
C45 C44 C43 119.3(3) . .
C45 C44 H44 120.4 . .
C43 C44 H44 120.4 . .
C44 C45 C46 118.5(3) . .
C44 C45 C48 121.2(3) . .
C46 C45 C48 120.3(3) . .
C45 C46 C47 118.8(3) . .
C45 C46 H46 120.6 . .
C47 C46 H46 120.6 . .
N8 C47 C46 123.1(3) 2 .
N8 C47 H47 118.5 2 .
C46 C47 H47 118.5 . .
O17 C48 O16 126.8(3) . .
O17 C48 C45 117.2(3) . .
O16 C48 C45 116.0(3) . .
N9 C49 C50 122.8(3) . .
N9 C49 H49 118.6 . .
C50 C49 H49 118.6 . .
C49 C50 C51 119.2(3) . .
C49 C50 H50 120.4 . .
C51 C50 H50 120.4 . .
C50 C51 C52 117.6(3) . .
C50 C51 C54 120.3(3) . .
C52 C51 C54 122.1(3) . .
C53 C52 C51 119.4(3) . .
C53 C52 H52 120.3 . .
C51 C52 H52 120.3 . .
N9 C53 C52 123.4(3) . .
N9 C53 H53 118.3 . .
C52 C53 H53 118.3 . .
O21 C54 O18 127.0(4) 4_545 5
O21 C54 C51 117.8(3) 4_545 .
O18 C54 C51 115.3(3) 5 .

loop_
_geom_bond_atom_site_label_1
_geom_bond_atom_site_label_2
_geom_bond_distance
_geom_bond_site_symmetry_2
Co1 O5 2.073(2) .
Co1 O3 2.089(2) .
Co1 O8 2.090(2) .
Co1 N9 2.110(3) .
Co1 O1 2.115(2) .
Co1 N7 2.157(3) .
Co2 O2 2.066(2) .
Co2 O4 2.081(2) .
Co2 O6 2.086(2) .
Co2 O1 2.121(2) .
Co2 N5 2.124(3) .
Co2 N6 2.162(3) .
Co3 O18 2.009(3) .
Co3 O10 2.042(3) .
Co3 O12 2.055(3) 7_455
Co3 O15 2.072(3) 3_445
Co3 N8 2.138(3) .
Co3 O19 2.208(2) 8_455
Co4 O11 2.070(2) 8_556
Co4 O21 2.075(3) .
Co4 O19 2.103(2) .
Co4 O20 2.109(3) .
Co4 N4 2.157(3) .
Co4 N3 2.169(3) 5_565
Co5 O16 2.092(2) 2
Co5 O16 2.092(2) .
Co5 N1 2.176(3) 2
Co5 N1 2.176(3) .
Co5 N2 2.182(3) 6_556
Co5 N2 2.182(3) 5
O2 C6 1.256(4) .
O3 C6 1.254(4) .
O4 C12 1.246(4) .
O5 C12 1.246(4) .
O6 C18 1.255(5) .
O7 C18 1.252(6) .
O8 C24 1.225(5) .
O9 C24 1.222(5) .
O10 C30 1.238(4) .
O11 C30 1.250(4) .
O11 Co4 2.070(2) 8_455
O12 C36 1.252(5) .
O12 Co3 2.055(3) 7_455
O13 C36 1.248(4) .
O14 C42 1.266(4) .
O15 C42 1.246(5) .
O15 Co3 2.072(3) 3
O16 C48 1.258(4) .
O17 C48 1.233(4) .
O18 C54 1.235(4) 5
O19 Co3 2.208(2) 8_556
O21 C54 1.234(4) 4
N1 C1 1.321(5) .
N1 C5 1.344(4) .
N2 C11 1.331(4) .
N2 C7 1.337(4) .
N2 Co5 2.182(3) 5
N3 C13 1.341(5) .
N3 C17 1.342(5) .
N3 Co4 2.169(3) 5_565
N4 C23 1.345(5) .
N4 C19 1.354(5) .
N5 C25 1.335(4) .
N5 C29 1.342(4) .
N6 C35 1.324(5) .
N6 C31 1.345(5) .
N7 C41 1.327(5) .
N7 C37 1.342(5) .
N8 C47 1.318(5) 2
N8 C43 1.344(5) 2
N9 C49 1.338(4) .
N9 C53 1.343(5) .
C1 C2 1.388(5) .
C1 H1 0.9300 .
C2 C3 1.399(5) .
C2 H2 0.9300 .
C3 C4 1.378(5) .
C3 C6 1.510(4) .
C4 C5 1.384(5) .
C4 H4 0.9300 .
C5 H5 0.9300 .
C7 C8 1.393(5) .
C7 H7 0.9300 .
C8 C9 1.373(5) .
C8 H8 0.9300 .
C9 C10 1.389(5) .
C9 C12 1.521(5) .
C10 C11 1.388(5) .
C10 H10 0.9300 .
C11 H11 0.9300 .
C13 C14 1.368(6) .
C13 H13 0.9300 .
C14 C15 1.374(6) .
C14 H14 0.9300 .
C15 C16 1.394(5) .
C15 C18 1.502(6) .
C16 C17 1.380(5) .
C16 H16 0.9300 .
C17 H17 0.9300 .
C19 C20 1.367(6) .
C19 H19 0.9300 .
C20 C21 1.388(6) .
C20 H20 0.9300 .
C21 C22 1.380(6) .
C21 C24 1.526(6) .
C22 C23 1.360(6) .
C22 H22 0.9300 .
C23 H23 0.9300 .
C25 C26 1.378(5) .
C25 H25 0.9300 .
C26 C27 1.384(5) .
C26 H26 0.9300 .
C27 C28 1.383(5) .
C27 C30 1.520(5) .
C28 C29 1.372(5) .
C28 H28 0.9300 .
C29 H29 0.9300 .
C31 C32 1.372(5) .
C31 H31 0.9300 .
C32 C33 1.377(5) .
C32 H32 0.9300 .
C33 C34 1.376(5) .
C33 C36 1.522(5) .
C34 C35 1.393(5) .
C34 H34 0.9300 .
C35 H35 0.9300 .
C37 C38 1.380(5) .
C37 H37 0.9300 .
C38 C39 1.374(5) .
C38 H38 0.9300 .
C39 C40 1.382(5) .
C39 C42 1.519(5) .
C40 C41 1.378(5) .
C40 H40 0.9300 .
C41 H41 0.9300 .
C43 N8 1.344(5) 2
C43 C44 1.381(5) .
C43 H43 0.9300 .
C44 C45 1.373(5) .
C44 H44 0.9300 .
C45 C46 1.376(5) .
C45 C48 1.529(5) .
C46 C47 1.396(5) .
C46 H46 0.9300 .
C47 N8 1.318(5) 2
C47 H47 0.9300 .
C49 C50 1.375(5) .
C49 H49 0.9300 .
C50 C51 1.390(5) .
C50 H50 0.9300 .
C51 C52 1.395(5) .
C51 C54 1.506(5) .
C52 C53 1.355(5) .
C52 H52 0.9300 .
C53 H53 0.9300 .
C54 O21 1.234(4) 4_545
C54 O18 1.235(4) 5

loop_
_platon_squeeze_void_nr
_platon_squeeze_void_average_x
_platon_squeeze_void_average_y
_platon_squeeze_void_average_z
_platon_squeeze_void_volume
_platon_squeeze_void_count_electrons
_platon_squeeze_void_content
1 -0.011 0.004 -0.014 8915 2407 ' '
